data_7224416
loop_
_publ_author_name
'Lu, Yu-Ling'
'Sun, Jing'
'Xie, Ya-Jing'
'Yan, Chao Guo'

_publ_section_title
;
 Molecular diversity of cyclization reaction of 3-methyleneoxindoles with
 2-(3,4-dihydronaphthalen-1(2H)-ylidene)malononitriles
;
_journal_name_full 'RSC Adv.'
_journal_paper_doi 10.1039/C6RA00476H
_journal_year 2016
_chemical_formula_moiety 'C37 H28 F N3 O2'
_chemical_formula_sum 'C37 H28 F N3 O2'
_chemical_formula_weight 565.62
_chemical_name_systematic
; 
 ? 
;
_space_group_IT_number 15
_symmetry_cell_setting monoclinic
_symmetry_space_group_name_Hall '-C 2yc'
_symmetry_space_group_name_H-M 'C 1 2/c 1'
_atom_sites_solution_hydrogens geom
_atom_sites_solution_primary direct
_atom_sites_solution_secondary difmap
_audit_creation_method SHELXL-97
_audit_update_record
;
2015-11-18 deposited with the CCDC.
2016-02-26 downloaded from the CCDC.
;
_cell_angle_alpha 90.00
_cell_angle_beta 115.428(3)
_cell_angle_gamma 90.00
_cell_formula_units_Z 8
_cell_length_a 21.4770(17)
_cell_length_b 19.1094(15)
_cell_length_c 15.1357(16)
_cell_measurement_reflns_used 9874
_cell_measurement_temperature 296(2)
_cell_measurement_theta_max 25.02
_cell_measurement_theta_min 2.41
_cell_volume 5610.1(9)
_computing_cell_refinement 'Bruker SMART'
_computing_data_collection 'Bruker SMART'
_computing_data_reduction 'Bruker SAINT'
_computing_molecular_graphics 'Bruker SHELXTL'
_computing_publication_material 'Bruker SHELXTL'
_computing_structure_refinement 'SHELXL-97 (Sheldrick, 1997)'
_computing_structure_solution 'SHELXS-97 (Sheldrick, 1990)'
_diffrn_ambient_temperature 296(2)
_diffrn_measured_fraction_theta_full 0.998
_diffrn_measured_fraction_theta_max 0.998
_diffrn_measurement_device_type 'CCD area detector'
_diffrn_measurement_method 'phi and omega scans'
_diffrn_radiation_monochromator graphite
_diffrn_radiation_source 'fine-focus sealed tube'
_diffrn_radiation_type MoK\a
_diffrn_radiation_wavelength 0.71073
_diffrn_reflns_av_R_equivalents 0.0652
_diffrn_reflns_av_sigmaI/netI 0.0542
_diffrn_reflns_limit_h_max 26
_diffrn_reflns_limit_h_min -27
_diffrn_reflns_limit_k_max 24
_diffrn_reflns_limit_k_min -21
_diffrn_reflns_limit_l_max 19
_diffrn_reflns_limit_l_min -19
_diffrn_reflns_number 47165
_diffrn_reflns_theta_full 27.42
_diffrn_reflns_theta_max 27.42
_diffrn_reflns_theta_min 2.10
_exptl_absorpt_coefficient_mu 0.088
_exptl_absorpt_correction_T_max 0.979
_exptl_absorpt_correction_T_min 0.971
_exptl_absorpt_correction_type multi-scan
_exptl_absorpt_process_details sadabs
_exptl_crystal_colour colorless
_exptl_crystal_density_diffrn 1.339
_exptl_crystal_density_method 'not measured'
_exptl_crystal_description block
_exptl_crystal_F_000 2368
_exptl_crystal_size_max 0.38
_exptl_crystal_size_mid 0.28
_exptl_crystal_size_min 0.24
_refine_diff_density_max 0.177
_refine_diff_density_min -0.246
_refine_diff_density_rms 0.039
_refine_ls_extinction_method none
_refine_ls_goodness_of_fit_ref 1.032
_refine_ls_hydrogen_treatment mixed
_refine_ls_matrix_type full
_refine_ls_number_parameters 393
_refine_ls_number_reflns 6391
_refine_ls_number_restraints 0
_refine_ls_restrained_S_all 1.032
_refine_ls_R_factor_all 0.1220
_refine_ls_R_factor_gt 0.0532
_refine_ls_shift/su_max 0.000
_refine_ls_shift/su_mean 0.000
_refine_ls_structure_factor_coef Fsqd
_refine_ls_weighting_details 'calc w=1/[\s^2^(Fo^2^)+(0.0438P)^2^+3.3817P] where P=(Fo^2^+2Fc^2^)/3'
_refine_ls_weighting_scheme calc
_refine_ls_wR_factor_gt 0.1004
_refine_ls_wR_factor_ref 0.1230
_reflns_number_gt 3662
_reflns_number_total 6404
_reflns_threshold_expression >2sigma(I)
_cod_data_source_file c6ra00476h2.cif
_cod_data_source_block 1e
_cod_depositor_comments
;
The following automatic conversions were performed:

'_symmetry_cell_setting' value 'Monoclinic' changed to 'monoclinic'
according to
/usr/data/users/saulius/crontab/automatic-downloads/rss-feeds/RSC/lib/dictionaries/cif_core.dic
dictionary named 'cif_core.dic' version 2.4.2 from 2011-04-26.

Automatic conversion script
Id: cif_fix_values 4268 2015-11-12 08:31:59Z antanas 
;
_cod_original_sg_symbol_H-M 'C 2/c'
_cod_database_code 7224416
_audit_block_doi 10.5517/cc11npt6

loop_
_symmetry_equiv_pos_as_xyz
'x, y, z'
'-x, y, -z+1/2'
'x+1/2, y+1/2, z'
'-x+1/2, y+1/2, -z+1/2'
'-x, -y, -z'
'x, -y, z-1/2'
'-x+1/2, -y+1/2, -z'
'x+1/2, -y+1/2, z-1/2'

loop_
_atom_site_label
_atom_site_type_symbol
_atom_site_fract_x
_atom_site_fract_y
_atom_site_fract_z
_atom_site_U_iso_or_equiv
_atom_site_adp_type
_atom_site_occupancy
_atom_site_symmetry_multiplicity
_atom_site_calc_flag
_atom_site_refinement_flags
C1 C -0.15742(12) 0.29509(13) 0.60133(17) 0.0633(7) Uani 1 1 d .
H1 H -0.1448 0.2845 0.6668 0.076 Uiso 1 1 calc R
C2 C -0.20804(14) 0.34409(14) 0.5548(2) 0.0760(8) Uani 1 1 d .
H2 H -0.2295 0.3663 0.5890 0.091 Uiso 1 1 calc R
C3 C -0.22705(13) 0.36039(12) 0.45896(19) 0.0644(7) Uani 1 1 d .
H3 H -0.2617 0.3930 0.4277 0.077 Uiso 1 1 calc R
C4 C -0.19495(12) 0.32855(13) 0.40952(17) 0.0633(6) Uani 1 1 d .
H4 H -0.2072 0.3399 0.3444 0.076 Uiso 1 1 calc R
C5 C -0.14420(12) 0.27932(12) 0.45576(16) 0.0580(6) Uani 1 1 d .
H5 H -0.1225 0.2579 0.4214 0.070 Uiso 1 1 calc R
C6 C -0.12548(10) 0.26171(11) 0.55156(14) 0.0435(5) Uani 1 1 d .
C7 C -0.07163(11) 0.20724(13) 0.60548(16) 0.0583(6) Uani 1 1 d .
H7A H -0.0425 0.2250 0.6702 0.070 Uiso 1 1 calc R
H7B H -0.0947 0.1658 0.6136 0.070 Uiso 1 1 calc R
C8 C 0.03575(10) 0.21416(11) 0.58392(14) 0.0426(5) Uani 1 1 d .
C9 C 0.06688(9) 0.17952(10) 0.52030(13) 0.0362(4) Uani 1 1 d .
C10 C 0.01184(9) 0.12684(10) 0.46215(13) 0.0366(4) Uani 1 1 d .
C11 C 0.00884(10) 0.07644(10) 0.39530(15) 0.0462(5) Uani 1 1 d .
H11 H 0.0451 0.0698 0.3780 0.055 Uiso 1 1 calc R
C12 C -0.05001(12) 0.03638(12) 0.35530(16) 0.0550(6) Uani 1 1 d .
C13 C -0.10463(11) 0.04405(12) 0.37749(17) 0.0589(6) Uani 1 1 d .
H13 H -0.1436 0.0162 0.3474 0.071 Uiso 1 1 calc R
C14 C -0.10123(11) 0.09386(12) 0.44542(17) 0.0555(6) Uani 1 1 d .
H14 H -0.1377 0.1000 0.4624 0.067 Uiso 1 1 calc R
C15 C -0.04282(9) 0.13416(10) 0.48738(14) 0.0419(5) Uani 1 1 d .
C16 C 0.08412(9) 0.23770(9) 0.46257(13) 0.0349(4) Uani 1 1 d .
H16 H 0.1163 0.2703 0.5105 0.042 Uiso 1 1 calc R
C17 C 0.02012(9) 0.27945(10) 0.39687(13) 0.0367(4) Uani 1 1 d .
C18 C 0.01883(9) 0.35646(10) 0.39786(13) 0.0379(4) Uani 1 1 d .
C19 C 0.07536(11) 0.39800(11) 0.45193(15) 0.0515(5) Uani 1 1 d .
H19 H 0.1168 0.3771 0.4934 0.062 Uiso 1 1 calc R
C20 C 0.07099(12) 0.46991(11) 0.44498(17) 0.0570(6) Uani 1 1 d .
H20 H 0.1098 0.4967 0.4813 0.068 Uiso 1 1 calc R
C21 C 0.01058(12) 0.50303(11) 0.38565(16) 0.0510(5) Uani 1 1 d .
C22 C 0.00700(14) 0.58150(12) 0.38015(19) 0.0741(7) Uani 1 1 d .
H22A H -0.0377 0.5956 0.3322 0.111 Uiso 1 1 calc R
H22B H 0.0418 0.5989 0.3619 0.111 Uiso 1 1 calc R
H22C H 0.0146 0.6002 0.4429 0.111 Uiso 1 1 calc R
C23 C -0.04574(11) 0.46178(11) 0.33223(16) 0.0545(6) Uani 1 1 d .
H23 H -0.0872 0.4830 0.2915 0.065 Uiso 1 1 calc R
C24 C -0.04213(10) 0.39023(11) 0.33783(15) 0.0482(5) Uani 1 1 d .
H24 H -0.0811 0.3638 0.3009 0.058 Uiso 1 1 calc R
C25 C 0.13512(9) 0.14375(10) 0.58484(14) 0.0370(4) Uani 1 1 d .
C26 C 0.17740(9) 0.12365(9) 0.53406(13) 0.0364(4) Uani 1 1 d .
C27 C 0.23351(11) 0.07704(11) 0.58917(15) 0.0467(5) Uani 1 1 d .
C28 C 0.16792(9) 0.14969(9) 0.44562(13) 0.0338(4) Uani 1 1 d .
C29 C 0.11917(9) 0.20956(9) 0.40053(13) 0.0345(4) Uani 1 1 d .
H29 H 0.0835 0.1944 0.3371 0.041 Uiso 1 1 calc R
C30 C 0.16108(10) 0.26862(10) 0.38327(14) 0.0394(5) Uani 1 1 d .
H30A H 0.1312 0.3086 0.3554 0.047 Uiso 1 1 calc R
H30B H 0.1974 0.2829 0.4456 0.047 Uiso 1 1 calc R
C31 C 0.19276(10) 0.24716(10) 0.31585(14) 0.0423(5) Uani 1 1 d .
H31A H 0.1579 0.2504 0.2488 0.051 Uiso 1 1 calc R
H31B H 0.2291 0.2800 0.3233 0.051 Uiso 1 1 calc R
C32 C 0.22209(9) 0.17472(10) 0.33328(13) 0.0380(4) Uani 1 1 d .
C33 C 0.26280(10) 0.15325(12) 0.28760(15) 0.0497(5) Uani 1 1 d .
H33 H 0.2755 0.1857 0.2524 0.060 Uiso 1 1 calc R
C34 C 0.28469(11) 0.08540(13) 0.29323(16) 0.0566(6) Uani 1 1 d .
H34 H 0.3123 0.0723 0.2627 0.068 Uiso 1 1 calc R
C35 C 0.26578(11) 0.03671(12) 0.34403(16) 0.0568(6) Uani 1 1 d .
H35 H 0.2785 -0.0099 0.3451 0.068 Uiso 1 1 calc R
C36 C 0.22805(10) 0.05724(11) 0.39321(15) 0.0485(5) Uani 1 1 d .
H36 H 0.2163 0.0243 0.4287 0.058 Uiso 1 1 calc R
C37 C 0.20699(9) 0.12654(10) 0.39104(13) 0.0371(4) Uani 1 1 d .
F1 F -0.05374(8) -0.01367(8) 0.28902(12) 0.0890(5) Uani 1 1 d .
N1 N -0.02799(8) 0.18694(9) 0.55844(12) 0.0472(4) Uani 1 1 d .
N2 N 0.15683(10) 0.12853(10) 0.67479(13) 0.0535(5) Uani 1 1 d .
N3 N 0.27832(11) 0.04172(12) 0.63573(16) 0.0786(7) Uani 1 1 d .
O1 O 0.06335(8) 0.25841(8) 0.64616(11) 0.0602(4) Uani 1 1 d .
O2 O -0.02996(7) 0.24641(7) 0.34050(10) 0.0525(4) Uani 1 1 d .
H2A H 0.1286(12) 0.1424(12) 0.7006(17) 0.068(8) Uiso 1 1 d .

loop_
_atom_site_aniso_label
_atom_site_aniso_U_11
_atom_site_aniso_U_22
_atom_site_aniso_U_33
_atom_site_aniso_U_23
_atom_site_aniso_U_13
_atom_site_aniso_U_12
C1 0.0715(16) 0.0790(17) 0.0532(14) 0.0052(12) 0.0399(13) 0.0177(13)
C2 0.092(2) 0.0841(19) 0.0760(18) 0.0061(15) 0.0591(17) 0.0289(16)
C3 0.0658(16) 0.0599(15) 0.0765(17) 0.0096(13) 0.0392(14) 0.0196(12)
C4 0.0703(16) 0.0709(16) 0.0501(14) 0.0067(12) 0.0272(13) 0.0183(13)
C5 0.0630(15) 0.0725(16) 0.0442(13) -0.0011(11) 0.0285(12) 0.0174(12)
C6 0.0389(11) 0.0528(13) 0.0421(12) -0.0037(10) 0.0206(10) -0.0001(9)
C7 0.0523(14) 0.0852(17) 0.0468(13) 0.0077(12) 0.0303(12) 0.0158(12)
C8 0.0421(12) 0.0486(13) 0.0357(11) 0.0025(10) 0.0155(10) 0.0065(10)
C9 0.0325(10) 0.0409(11) 0.0343(10) 0.0001(8) 0.0134(9) 0.0012(8)
C10 0.0295(10) 0.0423(12) 0.0354(10) 0.0032(9) 0.0113(9) 0.0003(8)
C11 0.0377(11) 0.0508(13) 0.0529(13) -0.0051(10) 0.0220(10) -0.0061(10)
C12 0.0536(14) 0.0530(14) 0.0553(14) -0.0119(11) 0.0204(12) -0.0114(11)
C13 0.0390(13) 0.0643(15) 0.0660(16) 0.0008(13) 0.0155(12) -0.0147(11)
C14 0.0347(12) 0.0696(16) 0.0646(15) 0.0074(13) 0.0236(11) -0.0026(11)
C15 0.0326(11) 0.0501(13) 0.0442(12) 0.0065(10) 0.0176(10) 0.0032(9)
C16 0.0302(10) 0.0360(11) 0.0345(10) -0.0020(8) 0.0100(8) -0.0012(8)
C17 0.0303(10) 0.0445(12) 0.0326(10) -0.0013(9) 0.0110(9) 0.0020(9)
C18 0.0340(11) 0.0416(12) 0.0358(10) -0.0030(9) 0.0130(9) 0.0048(9)
C19 0.0412(12) 0.0479(14) 0.0530(13) -0.0029(10) 0.0083(11) 0.0048(10)
C20 0.0523(14) 0.0454(14) 0.0641(15) -0.0069(11) 0.0163(12) -0.0026(11)
C21 0.0604(14) 0.0414(13) 0.0536(13) -0.0005(10) 0.0268(12) 0.0056(11)
C22 0.093(2) 0.0473(15) 0.0832(19) 0.0022(13) 0.0393(16) 0.0074(13)
C23 0.0484(13) 0.0490(14) 0.0574(14) 0.0016(11) 0.0147(12) 0.0145(11)
C24 0.0392(12) 0.0488(14) 0.0494(12) -0.0053(10) 0.0121(10) 0.0049(10)
C25 0.0339(10) 0.0382(11) 0.0369(11) 0.0032(9) 0.0132(9) -0.0029(8)
C26 0.0302(10) 0.0374(11) 0.0398(11) 0.0052(9) 0.0133(9) 0.0003(8)
C27 0.0429(12) 0.0509(13) 0.0505(13) 0.0140(11) 0.0240(11) 0.0066(10)
C28 0.0274(10) 0.0330(10) 0.0385(11) -0.0011(8) 0.0116(9) -0.0024(8)
C29 0.0287(10) 0.0408(11) 0.0306(10) 0.0008(8) 0.0095(8) 0.0004(8)
C30 0.0378(11) 0.0392(11) 0.0403(11) 0.0067(9) 0.0159(9) 0.0032(9)
C31 0.0381(11) 0.0471(13) 0.0415(11) 0.0074(9) 0.0168(9) -0.0006(9)
C32 0.0291(10) 0.0482(12) 0.0324(10) -0.0011(9) 0.0090(9) -0.0014(8)
C33 0.0477(13) 0.0609(15) 0.0462(12) 0.0012(10) 0.0253(11) 0.0020(11)
C34 0.0517(14) 0.0709(17) 0.0526(14) -0.0054(12) 0.0275(12) 0.0101(12)
C35 0.0595(15) 0.0527(14) 0.0579(14) -0.0031(11) 0.0248(13) 0.0132(11)
C36 0.0512(13) 0.0454(13) 0.0507(13) 0.0009(10) 0.0236(11) 0.0041(10)
C37 0.0303(10) 0.0416(12) 0.0359(10) -0.0003(9) 0.0110(9) 0.0011(8)
F1 0.0832(10) 0.0884(11) 0.1013(11) -0.0498(9) 0.0452(9) -0.0382(8)
N1 0.0389(10) 0.0634(12) 0.0446(10) 0.0008(9) 0.0229(8) 0.0081(8)
N2 0.0516(12) 0.0702(13) 0.0393(10) 0.0094(9) 0.0201(10) 0.0068(9)
N3 0.0660(14) 0.0939(16) 0.0798(15) 0.0434(13) 0.0350(12) 0.0381(13)
O1 0.0629(10) 0.0663(10) 0.0502(9) -0.0176(8) 0.0232(8) -0.0006(8)
O2 0.0369(8) 0.0488(9) 0.0526(9) -0.0034(7) 0.0010(7) 0.0000(7)

loop_
_atom_type_symbol
_atom_type_description
_atom_type_scat_dispersion_real
_atom_type_scat_dispersion_imag
_atom_type_scat_source
C C 0.0033 0.0016 'International Tables Vol C Tables 4.2.6.8 and 6.1.1.4'
H H 0.0000 0.0000 'International Tables Vol C Tables 4.2.6.8 and 6.1.1.4'
F F 0.0171 0.0103 'International Tables Vol C Tables 4.2.6.8 and 6.1.1.4'
N N 0.0061 0.0033 'International Tables Vol C Tables 4.2.6.8 and 6.1.1.4'
O O 0.0106 0.0060 'International Tables Vol C Tables 4.2.6.8 and 6.1.1.4'

loop_
_geom_angle_atom_site_label_1
_geom_angle_atom_site_label_2
_geom_angle_atom_site_label_3
_geom_angle
C6 C1 C2 120.3(2)
C6 C1 H1 119.8
C2 C1 H1 119.8
C3 C2 C1 120.6(2)
C3 C2 H2 119.7
C1 C2 H2 119.7
C4 C3 C2 119.5(2)
C4 C3 H3 120.2
C2 C3 H3 120.2
C3 C4 C5 120.1(2)
C3 C4 H4 119.9
C5 C4 H4 119.9
C6 C5 C4 120.8(2)
C6 C5 H5 119.6
C4 C5 H5 119.6
C5 C6 C1 118.5(2)
C5 C6 C7 123.40(18)
C1 C6 C7 118.08(19)
N1 C7 C6 115.16(17)
N1 C7 H7A 108.5
C6 C7 H7A 108.5
N1 C7 H7B 108.5
C6 C7 H7B 108.5
H7A C7 H7B 107.5
O1 C8 N1 125.77(18)
O1 C8 C9 125.93(18)
N1 C8 C9 108.29(17)
C10 C9 C25 111.65(15)
C10 C9 C8 102.10(15)
C25 C9 C8 110.32(15)
C10 C9 C16 117.64(15)
C25 C9 C16 106.53(14)
C8 C9 C16 108.46(15)
C11 C10 C15 119.59(18)
C11 C10 C9 132.09(17)
C15 C10 C9 108.31(16)
C12 C11 C10 117.16(19)
C12 C11 H11 121.4
C10 C11 H11 121.4
C13 C12 F1 118.24(19)
C13 C12 C11 123.9(2)
F1 C12 C11 117.8(2)
C12 C13 C14 118.9(2)
C12 C13 H13 120.5
C14 C13 H13 120.5
C15 C14 C13 118.5(2)
C15 C14 H14 120.8
C13 C14 H14 120.8
C14 C15 C10 121.90(19)
C14 C15 N1 128.12(18)
C10 C15 N1 109.98(17)
C17 C16 C29 109.00(14)
C17 C16 C9 111.97(14)
C29 C16 C9 113.09(14)
C17 C16 H16 107.5
C29 C16 H16 107.5
C9 C16 H16 107.5
O2 C17 C18 120.57(17)
O2 C17 C16 117.37(17)
C18 C17 C16 122.02(16)
C19 C18 C24 117.40(18)
C19 C18 C17 124.27(18)
C24 C18 C17 118.28(17)
C20 C19 C18 120.8(2)
C20 C19 H19 119.6
C18 C19 H19 119.6
C21 C20 C19 121.5(2)
C21 C20 H20 119.2
C19 C20 H20 119.2
C20 C21 C23 117.7(2)
C20 C21 C22 120.5(2)
C23 C21 C22 121.8(2)
C21 C22 H22A 109.5
C21 C22 H22B 109.5
H22A C22 H22B 109.5
C21 C22 H22C 109.5
H22A C22 H22C 109.5
H22B C22 H22C 109.5
C24 C23 C21 121.5(2)
C24 C23 H23 119.2
C21 C23 H23 119.2
C23 C24 C18 121.1(2)
C23 C24 H24 119.5
C18 C24 H24 119.5
N2 C25 C26 118.42(18)
N2 C25 C9 126.68(18)
C26 C25 C9 114.86(15)
C28 C26 C27 122.06(17)
C28 C26 C25 123.65(16)
C27 C26 C25 114.17(16)
N3 C27 C26 177.4(2)
C26 C28 C37 124.11(16)
C26 C28 C29 120.45(16)
C37 C28 C29 115.27(15)
C28 C29 C16 114.77(15)
C28 C29 C30 106.99(14)
C16 C29 C30 108.97(15)
C28 C29 H29 108.7
C16 C29 H29 108.7
C30 C29 H29 108.7
C31 C30 C29 112.57(15)
C31 C30 H30A 109.1
C29 C30 H30A 109.1
C31 C30 H30B 109.1
C29 C30 H30B 109.1
H30A C30 H30B 107.8
C32 C31 C30 114.25(15)
C32 C31 H31A 108.7
C30 C31 H31A 108.7
C32 C31 H31B 108.7
C30 C31 H31B 108.7
H31A C31 H31B 107.6
C33 C32 C37 118.72(18)
C33 C32 C31 119.51(17)
C37 C32 C31 121.70(16)
C34 C33 C32 121.4(2)
C34 C33 H33 119.3
C32 C33 H33 119.3
C33 C34 C35 120.0(2)
C33 C34 H34 120.0
C35 C34 H34 120.0
C36 C35 C34 119.7(2)
C36 C35 H35 120.2
C34 C35 H35 120.2
C35 C36 C37 121.3(2)
C35 C36 H36 119.3
C37 C36 H36 119.3
C36 C37 C32 118.63(17)
C36 C37 C28 121.87(17)
C32 C37 C28 119.48(17)
C8 N1 C15 111.20(15)
C8 N1 C7 122.90(18)
C15 N1 C7 125.74(18)
C25 N2 H2A 113.3(15)

loop_
_geom_bond_atom_site_label_1
_geom_bond_atom_site_label_2
_geom_bond_distance
C1 C6 1.374(3)
C1 C2 1.377(3)
C1 H1 0.9300
C2 C3 1.363(3)
C2 H2 0.9300
C3 C4 1.360(3)
C3 H3 0.9300
C4 C5 1.381(3)
C4 H4 0.9300
C5 C6 1.370(3)
C5 H5 0.9300
C6 C7 1.509(3)
C7 N1 1.452(2)
C7 H7A 0.9700
C7 H7B 0.9700
C8 O1 1.214(2)
C8 N1 1.356(2)
C8 C9 1.538(3)
C9 C10 1.514(3)
C9 C25 1.530(3)
C9 C16 1.554(2)
C10 C11 1.378(3)
C10 C15 1.389(2)
C11 C12 1.376(3)
C11 H11 0.9300
C12 C13 1.360(3)
C12 F1 1.363(2)
C13 C14 1.380(3)
C13 H13 0.9300
C14 C15 1.373(3)
C14 H14 0.9300
C15 N1 1.408(3)
C16 C17 1.530(2)
C16 C29 1.531(2)
C16 H16 0.9800
C17 O2 1.223(2)
C17 C18 1.472(3)
C18 C19 1.386(3)
C18 C24 1.391(3)
C19 C20 1.378(3)
C19 H19 0.9300
C20 C21 1.375(3)
C20 H20 0.9300
C21 C23 1.378(3)
C21 C22 1.502(3)
C22 H22A 0.9600
C22 H22B 0.9600
C22 H22C 0.9600
C23 C24 1.370(3)
C23 H23 0.9300
C24 H24 0.9300
C25 N2 1.269(2)
C25 C26 1.471(3)
C26 C28 1.359(2)
C26 C27 1.442(3)
C27 N3 1.138(2)
C28 C37 1.476(2)
C28 C29 1.502(2)
C29 C30 1.534(2)
C29 H29 0.9800
C30 C31 1.506(3)
C30 H30A 0.9700
C30 H30B 0.9700
C31 C32 1.497(3)
C31 H31A 0.9700
C31 H31B 0.9700
C32 C33 1.389(3)
C32 C37 1.400(3)
C33 C34 1.369(3)
C33 H33 0.9300
C34 C35 1.375(3)
C34 H34 0.9300
C35 C36 1.372(3)
C35 H35 0.9300
C36 C37 1.395(3)
C36 H36 0.9300
N2 H2A 0.89(2)

loop_
_geom_hbond_atom_site_label_D
_geom_hbond_atom_site_label_H
_geom_hbond_atom_site_label_A
_geom_hbond_distance_DH
_geom_hbond_distance_HA
_geom_hbond_distance_DA
_geom_hbond_angle_DHA
N2 H2A O1 0.89(2) 2.56(2) 3.103(2) 119.8(18)
